data_7111136
loop_
_publ_author_name
'Jeffery, John C.'
'Norman, Nicholas C.'
'Pardoe, Jennifer A. J.'
'Timms, Peter L.'

_publ_section_title
;
 Synthesis and structures of carbonyl adducts of the boranes B(BX2)3 (X =
 F, Cl)
;
_journal_issue 23
_journal_name_full 'Chemical Communications'
_journal_page_first 2367
_journal_paper_doi 10.1039/b007484p
_journal_year 2000
_chemical_formula_sum 'C B4 F6 O'
_chemical_formula_weight 185.25
_chemical_name_systematic
; 
 ? 
;
_space_group_IT_number 14
_symmetry_cell_setting monoclinic
_symmetry_space_group_name_Hall '-P 2yn'
_symmetry_space_group_name_H-M 'P 1 21/n 1'
_atom_sites_solution_hydrogens geom
_atom_sites_solution_primary direct
_atom_sites_solution_secondary difmap
_audit_creation_method SHELXL-97
_cell_angle_alpha 90.00
_cell_angle_beta 90.548(18)
_cell_angle_gamma 90.00
_cell_formula_units_Z 8
_cell_length_a 10.909(3)
_cell_length_b 11.518(3)
_cell_length_c 11.098(3)
_cell_measurement_temperature 292(2)
_cell_volume 1394.4(6)
_computing_cell_refinement 'Bruker SMART'
_computing_data_collection 'Bruker SMART '
_computing_data_reduction SAINT
_computing_molecular_graphics SHELXTL
_computing_publication_material xcif
_computing_structure_refinement 'SHELXL-97 (Sheldrick, 1997)'
_computing_structure_solution 'SHELXS-97 (Sheldrick, 1990)'
_diffrn_ambient_temperature 292(2)
_diffrn_measured_fraction_theta_full 0.738
_diffrn_measured_fraction_theta_max 0.738
_diffrn_measurement_device_type 'Bruker SMART CCD'
_diffrn_radiation_monochromator graphite
_diffrn_radiation_source 'fine-focus sealed tube'
_diffrn_radiation_type MoK\a
_diffrn_radiation_wavelength 0.71073
_diffrn_reflns_av_R_equivalents 0.0279
_diffrn_reflns_av_sigmaI/netI 0.0557
_diffrn_reflns_limit_h_max 14
_diffrn_reflns_limit_h_min -4
_diffrn_reflns_limit_k_max 14
_diffrn_reflns_limit_k_min -14
_diffrn_reflns_limit_l_max 8
_diffrn_reflns_limit_l_min -9
_diffrn_reflns_number 4028
_diffrn_reflns_theta_full 27.51
_diffrn_reflns_theta_max 27.51
_diffrn_reflns_theta_min 2.55
_exptl_absorpt_coefficient_mu 0.218
_exptl_absorpt_correction_T_max 0.9180
_exptl_absorpt_correction_T_min 0.8625
_exptl_crystal_density_diffrn 1.765
_exptl_crystal_density_method 'not measured'
_exptl_crystal_F_000 704
_exptl_crystal_size_max 0.70
_exptl_crystal_size_mid 0.40
_exptl_crystal_size_min 0.40
_refine_diff_density_max 0.166
_refine_diff_density_min -0.148
_refine_diff_density_rms 0.045
_refine_ls_extinction_coef 0.032(2)
_refine_ls_extinction_expression Fc^*^=kFc[1+0.001xFc^2^\l^3^/sin(2\q)]^-1/4^
_refine_ls_extinction_method SHELXL
_refine_ls_goodness_of_fit_ref 0.831
_refine_ls_hydrogen_treatment mixed
_refine_ls_matrix_type full
_refine_ls_number_parameters 218
_refine_ls_number_reflns 2363
_refine_ls_number_restraints 0
_refine_ls_restrained_S_all 0.831
_refine_ls_R_factor_all 0.0993
_refine_ls_R_factor_gt 0.0419
_refine_ls_shift/su_max 0.000
_refine_ls_shift/su_mean 0.000
_refine_ls_structure_factor_coef Fsqd
_refine_ls_weighting_details 'calc w=1/[\s^2^(Fo^2^)+(0.0576P)^2^+0.0000P] where P=(Fo^2^+2Fc^2^)/3'
_refine_ls_weighting_scheme calc
_refine_ls_wR_factor_gt 0.0939
_refine_ls_wR_factor_ref 0.1102
_reflns_number_gt 1117
_reflns_number_total 2363
_reflns_threshold_expression >2sigma(I)
_cod_data_source_file b007484psup1.cif
_cod_data_source_block jjen0
_cod_original_sg_symbol_H-M P2(1)/n
_cod_database_code 7111136

loop_
_symmetry_equiv_pos_as_xyz
'x, y, z'
'-x+1/2, y+1/2, -z+1/2'
'-x, -y, -z'
'x-1/2, -y-1/2, z-1/2'

loop_
_atom_site_label
_atom_site_type_symbol
_atom_site_fract_x
_atom_site_fract_y
_atom_site_fract_z
_atom_site_U_iso_or_equiv
_atom_site_adp_type
_atom_site_occupancy
_atom_site_symmetry_multiplicity
_atom_site_calc_flag
C11 C 0.3379(3) 0.7780(3) 0.3488(3) 0.0530(8) Uani 1 1 d
O11 O 0.3946(2) 0.7250(2) 0.4126(2) 0.0764(7) Uani 1 1 d
B11 B 0.2605(3) 0.8480(3) 0.2602(3) 0.0514(9) Uani 1 1 d
B12 B 0.2041(3) 0.7598(3) 0.1529(4) 0.0577(11) Uani 1 1 d
B13 B 0.3486(3) 0.9513(3) 0.1963(4) 0.0574(10) Uani 1 1 d
B14 B 0.1450(3) 0.9146(3) 0.3318(4) 0.0586(10) Uani 1 1 d
F11 F 0.22271(19) 0.64758(15) 0.14778(17) 0.0924(7) Uani 1 1 d
F12 F 0.13658(17) 0.80055(16) 0.06422(17) 0.0786(6) Uani 1 1 d
F13 F 0.46561(16) 0.96736(16) 0.2216(2) 0.0943(7) Uani 1 1 d
F14 F 0.30448(17) 1.02354(16) 0.11641(18) 0.0845(6) Uani 1 1 d
F15 F 0.12554(17) 0.90948(19) 0.4485(2) 0.0953(7) Uani 1 1 d
F16 F 0.06658(17) 0.97978(17) 0.27416(19) 0.0899(7) Uani 1 1 d
C21 C 0.1751(3) 0.9614(2) 0.8441(3) 0.0523(8) Uani 1 1 d
O21 O 0.11719(19) 1.01000(18) 0.9094(2) 0.0698(7) Uani 1 1 d
B21 B 0.2526(3) 0.8938(3) 0.7551(3) 0.0531(10) Uani 1 1 d
B22 B 0.3047(3) 0.9867(3) 0.6493(4) 0.0605(10) Uani 1 1 d
B23 B 0.1654(3) 0.7936(3) 0.6851(3) 0.0577(10) Uani 1 1 d
B24 B 0.3698(3) 0.8290(3) 0.8272(5) 0.0669(12) Uani 1 1 d
F21 F 0.27834(19) 1.09785(16) 0.64482(17) 0.0940(7) Uani 1 1 d
F22 F 0.37588(17) 0.95068(17) 0.56255(17) 0.0871(7) Uani 1 1 d
F23 F 0.04606(16) 0.78279(17) 0.69751(18) 0.0874(7) Uani 1 1 d
F24 F 0.21371(17) 0.71770(15) 0.61087(16) 0.0803(6) Uani 1 1 d
F25 F 0.38930(17) 0.83206(19) 0.9442(2) 0.0989(8) Uani 1 1 d
F26 F 0.45171(17) 0.76862(18) 0.76818(19) 0.0948(7) Uani 1 1 d

loop_
_atom_site_aniso_label
_atom_site_aniso_U_11
_atom_site_aniso_U_22
_atom_site_aniso_U_33
_atom_site_aniso_U_23
_atom_site_aniso_U_13
_atom_site_aniso_U_12
C11 0.0553(18) 0.0569(18) 0.047(3) -0.0041(17) 0.0068(16) 0.0037(15)
O11 0.0771(16) 0.0856(17) 0.066(2) 0.0126(13) -0.0037(13) 0.0218(13)
B11 0.0520(19) 0.052(2) 0.050(3) 0.0054(17) -0.0088(17) 0.0046(15)
B12 0.065(2) 0.052(2) 0.056(3) 0.0138(19) 0.004(2) 0.0009(16)
B13 0.061(2) 0.052(2) 0.059(3) -0.0051(19) -0.0063(19) -0.0035(17)
B14 0.063(2) 0.057(2) 0.056(4) 0.0042(19) -0.014(2) 0.0038(17)
F11 0.1401(18) 0.0516(12) 0.0851(17) -0.0065(10) -0.0192(12) 0.0047(11)
F12 0.0910(13) 0.0778(13) 0.0666(16) 0.0097(10) -0.0212(11) -0.0109(10)
F13 0.0642(12) 0.0772(14) 0.141(2) 0.0094(12) -0.0092(11) -0.0200(10)
F14 0.1024(15) 0.0664(12) 0.0845(16) 0.0208(11) -0.0083(11) -0.0062(10)
F15 0.0881(14) 0.1236(18) 0.075(2) -0.0002(12) 0.0119(13) 0.0301(12)
F16 0.0779(13) 0.0843(14) 0.1071(18) -0.0007(11) -0.0208(11) 0.0301(10)
C21 0.0519(17) 0.0509(17) 0.054(3) 0.0100(15) -0.0054(16) -0.0009(14)
O21 0.0717(15) 0.0751(15) 0.0626(17) -0.0058(12) 0.0076(12) 0.0139(12)
B21 0.0530(19) 0.049(2) 0.057(3) 0.0005(16) 0.0153(17) 0.0057(14)
B22 0.066(2) 0.057(2) 0.058(3) -0.0061(19) 0.004(2) -0.0078(17)
B23 0.066(2) 0.045(2) 0.062(3) 0.0050(18) 0.0177(19) 0.0035(16)
B24 0.060(2) 0.059(2) 0.082(4) 0.004(2) 0.019(2) 0.0031(18)
F21 0.1466(19) 0.0525(12) 0.0832(16) 0.0131(10) 0.0136(12) 0.0020(11)
F22 0.0987(15) 0.0885(14) 0.0748(16) -0.0032(10) 0.0345(12) -0.0139(11)
F23 0.0672(13) 0.0814(13) 0.1139(18) -0.0184(11) 0.0217(10) -0.0198(10)
F24 0.0971(14) 0.0655(12) 0.0787(15) -0.0197(10) 0.0178(11) 0.0010(10)
F25 0.0922(15) 0.1271(19) 0.077(2) 0.0084(14) -0.0087(12) 0.0280(13)
F26 0.0747(13) 0.0935(15) 0.1166(18) 0.0015(12) 0.0184(11) 0.0313(10)

loop_
_atom_type_symbol
_atom_type_description
_atom_type_scat_dispersion_real
_atom_type_scat_dispersion_imag
_atom_type_scat_source
C C 0.0033 0.0016 'International Tables Vol C Tables 4.2.6.8 and 6.1.1.4'
B B 0.0013 0.0007 'International Tables Vol C Tables 4.2.6.8 and 6.1.1.4'
O O 0.0106 0.0060 'International Tables Vol C Tables 4.2.6.8 and 6.1.1.4'
F F 0.0171 0.0103 'International Tables Vol C Tables 4.2.6.8 and 6.1.1.4'

loop_
_geom_angle_atom_site_label_1
_geom_angle_atom_site_label_2
_geom_angle_atom_site_label_3
_geom_angle
O11 C11 B11 178.8(3)
C11 B11 B12 109.6(3)
C11 B11 B14 110.5(3)
B12 B11 B14 109.9(3)
C11 B11 B13 109.3(3)
B12 B11 B13 109.5(3)
B14 B11 B13 108.0(3)
F11 B12 F12 114.0(3)
F11 B12 B11 124.9(3)
F12 B12 B11 121.1(3)
F14 B13 F13 113.9(3)
F14 B13 B11 121.8(3)
F13 B13 B11 124.3(3)
F16 B14 F15 113.5(3)
F16 B14 B11 121.5(4)
F15 B14 B11 125.0(3)
O21 C21 B21 179.2(3)
C21 B21 B24 110.1(3)
C21 B21 B23 109.6(2)
B24 B21 B23 109.9(3)
C21 B21 B22 108.7(3)
B24 B21 B22 110.7(3)
B23 B21 B22 107.9(3)
F22 B22 F21 114.3(3)
F22 B22 B21 121.1(3)
F21 B22 B21 124.6(3)
F24 B23 F23 113.9(3)
F24 B23 B21 121.2(3)
F23 B23 B21 124.9(3)
F26 B24 F25 113.7(4)
F26 B24 B21 121.1(4)
F25 B24 B21 125.2(3)

loop_
_geom_bond_atom_site_label_1
_geom_bond_atom_site_label_2
_geom_bond_distance
C11 O11 1.117(3)
C11 B11 1.522(5)
B11 B12 1.677(5)
B11 B14 1.681(5)
B11 B13 1.690(5)
B12 F11 1.310(4)
B12 F12 1.311(4)
B13 F14 1.305(4)
B13 F13 1.317(4)
B14 F16 1.302(4)
B14 F15 1.315(4)
C21 O21 1.116(3)
C21 B21 1.521(4)
B21 B24 1.677(6)
B21 B23 1.681(5)
B21 B22 1.690(5)
B22 F22 1.310(4)
B22 F21 1.314(4)
B23 F24 1.315(4)
B23 F23 1.317(4)
B24 F26 1.313(4)
B24 F25 1.314(5)
